data_4070853
loop_
_publ_author_name
'Vicente, Jos\'e'
'Arcas, Aurelia'
'G\'alvez-L\'opez, Mar\'ia-Dolores'
'Juli\'a-Hern\'andez, Francisco'
'Bautista, Delia'
'Jones, Peter G.'

_publ_section_title
;
 Synthesis of Bis(2,6-dinitroaryl)palladium(II) and
 Mono(2,6-dinitroaryl)platinum(II) Complexes. A New Example of the
 Transphobia Effect and of Transmetalation from Pt to Hg
;
_journal_issue 7
_journal_name_full Organometallics
_journal_page_first 1582
_journal_paper_doi 10.1021/om701077y
_journal_volume 27
_journal_year 2008
_chemical_formula_sum 'C58 H56 Cl4 N4 O17 P2 Pt2'
_chemical_formula_weight 1674.99
_chemical_name_systematic
;
 ?
;
_space_group_IT_number 2
_symmetry_cell_setting triclinic
_symmetry_space_group_name_Hall '-P 1'
_symmetry_space_group_name_H-M 'P -1'
_atom_sites_solution_hydrogens geom
_atom_sites_solution_primary Patterson
_atom_sites_solution_secondary difmap
_audit_creation_method SHELXL-97
_cell_angle_alpha 98.449(4)
_cell_angle_beta 91.862(4)
_cell_angle_gamma 107.581(4)
_cell_formula_units_Z 2
_cell_length_a 13.2770(8)
_cell_length_b 13.5786(8)
_cell_length_c 18.7001(11)
_cell_measurement_reflns_used 7172
_cell_measurement_temperature 133(2)
_cell_measurement_theta_max 30.5
_cell_measurement_theta_min 2.25
_cell_volume 3168.4(3)
_computing_cell_refinement 'Bruker SAINT'
_computing_data_collection 'Bruker SMART'
_computing_data_reduction 'Bruker SAINT'
_computing_molecular_graphics 'Siemens XP'
_computing_publication_material SHELXL-97
_computing_structure_refinement 'SHELXL-97 (Sheldrick, 1997)'
_computing_structure_solution 'SHELXS-97 (Sheldrick, 1990)'
_diffrn_ambient_temperature 133(2)
_diffrn_detector_area_resol_mean 8.192
_diffrn_measured_fraction_theta_full 0.995
_diffrn_measured_fraction_theta_max 0.995
_diffrn_measurement_device_type 'Bruker SMART 1000 CCD'
_diffrn_measurement_method '\w- &  \f-scan'
_diffrn_radiation_monochromator graphite
_diffrn_radiation_source 'fine-focus sealed tube'
_diffrn_radiation_type MoK\a
_diffrn_radiation_wavelength 0.71073
_diffrn_reflns_av_R_equivalents 0.0333
_diffrn_reflns_av_sigmaI/netI 0.0370
_diffrn_reflns_limit_h_max 18
_diffrn_reflns_limit_h_min -18
_diffrn_reflns_limit_k_max 18
_diffrn_reflns_limit_k_min -19
_diffrn_reflns_limit_l_max 25
_diffrn_reflns_limit_l_min -26
_diffrn_reflns_number 64157
_diffrn_reflns_theta_full 30.00
_diffrn_reflns_theta_max 30.03
_diffrn_reflns_theta_min 1.10
_exptl_absorpt_coefficient_mu 4.701
_exptl_absorpt_correction_T_max 0.746
_exptl_absorpt_correction_T_min 0.528
_exptl_absorpt_correction_type multi-scan
_exptl_absorpt_process_details SADABS
_exptl_crystal_colour 'pale yellow'
_exptl_crystal_density_diffrn 1.756
_exptl_crystal_density_method 'not measured'
_exptl_crystal_description 'rectangular prism'
_exptl_crystal_F_000 1644
_exptl_crystal_size_max 0.28
_exptl_crystal_size_mid 0.22
_exptl_crystal_size_min 0.10
_refine_diff_density_max 1.571
_refine_diff_density_min -1.509
_refine_diff_density_rms 0.115
_refine_ls_extinction_method none
_refine_ls_goodness_of_fit_ref 0.987
_refine_ls_hydrogen_treatment 'OH free, acetate methyl rigid, others riding'
_refine_ls_matrix_type full
_refine_ls_number_parameters 800
_refine_ls_number_reflns 18469
_refine_ls_number_restraints 176
_refine_ls_restrained_S_all 0.982
_refine_ls_R_factor_all 0.0384
_refine_ls_R_factor_gt 0.0259
_refine_ls_shift/su_max 0.002
_refine_ls_shift/su_mean 0.000
_refine_ls_structure_factor_coef Fsqd
_refine_ls_weighting_details 'calc w=1/[\s^2^(Fo^2^)+(0.0347P)^2^] where P=(Fo^2^+2Fc^2^)/3'
_refine_ls_weighting_scheme calc
_refine_ls_wR_factor_gt 0.0602
_refine_ls_wR_factor_ref 0.0639
_reflns_number_gt 14705
_reflns_number_total 18469
_reflns_threshold_expression >2sigma(I)
_cod_data_source_file om701077y-file005.cif
_cod_data_source_block klang
_cod_depositor_comments
;
The following automatic conversions were performed:

'_geom_bond_publ_flag' value 'Y' changed to 'y' according to
/home/saulius/struct/CIF-dictionaries/cif_core.dic dictionary named
'cif_core.dic' version 2.4.1 from 2010-06-29 (14
times).

'_geom_angle_publ_flag' value 'Y' changed to 'y' according
to /home/saulius/struct/CIF-dictionaries/cif_core.dic dictionary
named 'cif_core.dic' version 2.4.1 from 2010-06-29 (30 times).

Automatic conversion script
Id: cif_fix_values 1715 2011-07-08 13:25:40Z adriana 
;
_cod_database_code 4070853

loop_
_symmetry_equiv_pos_as_xyz
'x, y, z'
'-x, -y, -z'

loop_
_atom_site_label
_atom_site_type_symbol
_atom_site_fract_x
_atom_site_fract_y
_atom_site_fract_z
_atom_site_U_iso_or_equiv
_atom_site_adp_type
_atom_site_occupancy
_atom_site_symmetry_multiplicity
_atom_site_calc_flag
_atom_site_refinement_flags
_atom_site_disorder_assembly
_atom_site_disorder_group
Pt1 Pt 0.717478(8) 0.410762(7) 0.220148(5) 0.01611(3) Uani 1 1 d . . .
Pt2 Pt 0.502076(8) 0.214661(8) 0.276658(5) 0.01713(3) Uani 1 1 d . . .
P1 P 0.82095(6) 0.45808(5) 0.13227(4) 0.01715(14) Uani 1 1 d . . .
P2 P 0.37909(6) 0.06009(5) 0.25716(4) 0.01873(14) Uani 1 1 d . . .
N11 N 0.9201(2) 0.5431(2) 0.33479(14) 0.0267(5) Uani 1 1 d U . .
N12 N 0.5949(2) 0.5840(2) 0.22403(15) 0.0283(6) Uani 1 1 d U . .
N51 N 0.4446(2) 0.2584(2) 0.43881(13) 0.0269(5) Uani 1 1 d U . .
N52 N 0.3453(2) 0.31321(18) 0.19515(13) 0.0241(5) Uani 1 1 d U . .
O1 O 0.68093(17) 0.25641(15) 0.16249(11) 0.0249(4) Uani 1 1 d . . .
O2 O 0.61508(16) 0.14482(15) 0.23962(11) 0.0236(4) Uani 1 1 d . . .
O3 O 0.62293(18) 0.35557(18) 0.30008(12) 0.0268(5) Uani 1 1 d . . .
H03 H 0.606(3) 0.398(3) 0.313(2) 0.036(12) Uiso 1 1 d . . .
O11 O 1.0112(2) 0.5774(2) 0.32048(14) 0.0475(7) Uani 1 1 d . . .
O12 O 0.8849(2) 0.4586(2) 0.35375(18) 0.0595(9) Uani 1 1 d . . .
O13 O 0.95995(17) 0.73806(16) 0.41296(11) 0.0298(5) Uani 1 1 d . . .
O14 O 0.8390(2) 0.86862(16) 0.38814(12) 0.0356(5) Uani 1 1 d . . .
O15 O 0.64905(19) 0.77844(17) 0.29727(13) 0.0359(5) Uani 1 1 d . . .
O16 O 0.51399(19) 0.5413(2) 0.25144(15) 0.0449(6) Uani 1 1 d . . .
O17 O 0.5994(2) 0.5992(2) 0.16160(14) 0.0473(7) Uani 1 1 d . . .
O51 O 0.5328(3) 0.3094(2) 0.46170(19) 0.0808(12) Uani 1 1 d . . .
O52 O 0.4027(2) 0.17177(18) 0.45191(14) 0.0435(6) Uani 1 1 d . . .
O53 O 0.3078(2) 0.35512(18) 0.49367(11) 0.0355(5) Uani 1 1 d . . .
O54 O 0.1981(2) 0.45084(19) 0.40664(14) 0.0410(6) Uani 1 1 d . . .
O55 O 0.2283(2) 0.43383(17) 0.25845(12) 0.0359(6) Uani 1 1 d . . .
O56 O 0.43127(19) 0.32825(19) 0.16923(12) 0.0357(5) Uani 1 1 d . . .
O57 O 0.25965(19) 0.28089(18) 0.15847(12) 0.0332(5) Uani 1 1 d . . .
C1 C 0.6699(2) 0.1727(2) 0.18848(16) 0.0227(6) Uani 1 1 d U . .
C2 C 0.7272(3) 0.0997(2) 0.15546(18) 0.0337(7) Uani 1 1 d U . .
H2A H 0.7788 0.0939 0.1920 0.040 Uiso 1 1 calc R . .
H2B H 0.7642 0.1270 0.1146 0.040 Uiso 1 1 calc R . .
H2C H 0.6761 0.0304 0.1382 0.040 Uiso 1 1 calc R . .
C11 C 0.7557(2) 0.5549(2) 0.27578(14) 0.0182(5) Uani 1 1 d DU . .
C12 C 0.8469(2) 0.6027(2) 0.32381(15) 0.0204(6) Uani 1 1 d DU . .
C13 C 0.8749(2) 0.7041(2) 0.36247(15) 0.0233(6) Uani 1 1 d DU . .
C14 C 0.8105(2) 0.7667(2) 0.35300(16) 0.0268(6) Uani 1 1 d DU . .
C15 C 0.7190(2) 0.7247(2) 0.30649(16) 0.0247(6) Uani 1 1 d DU . .
C16 C 0.6941(2) 0.6218(2) 0.27106(15) 0.0204(5) Uani 1 1 d DU . .
C17 C 1.0489(3) 0.8183(3) 0.3946(2) 0.0497(10) Uani 1 1 d . . .
H17A H 1.1061 0.8378 0.4335 0.060 Uiso 1 1 calc R . .
H17B H 1.0275 0.8799 0.3887 0.060 Uiso 1 1 calc R . .
H17C H 1.0740 0.7922 0.3492 0.060 Uiso 1 1 calc R . .
C18 C 0.7988(5) 0.8807(3) 0.4567(2) 0.0738(16) Uani 1 1 d . . .
H18A H 0.8227 0.9550 0.4786 0.089 Uiso 1 1 calc R . .
H18B H 0.8247 0.8404 0.4882 0.089 Uiso 1 1 calc R . .
H18C H 0.7212 0.8553 0.4511 0.089 Uiso 1 1 calc R . .
C19 C 0.6871(3) 0.8698(3) 0.2636(2) 0.0503(10) Uani 1 1 d . . .
H19A H 0.6310 0.9024 0.2598 0.060 Uiso 1 1 calc R . .
H19B H 0.7073 0.8496 0.2150 0.060 Uiso 1 1 calc R . .
H19C H 0.7489 0.9197 0.2930 0.060 Uiso 1 1 calc R . .
C21 C 0.8924(2) 0.3642(2) 0.11027(15) 0.0202(5) Uani 1 1 d DU . .
C22 C 0.9510(2) 0.3446(2) 0.16685(17) 0.0252(6) Uani 1 1 d DU . .
H22 H 0.9506 0.3784 0.2150 0.030 Uiso 1 1 calc R . .
C23 C 1.0096(3) 0.2759(2) 0.15297(18) 0.0305(7) Uani 1 1 d DU . .
H23 H 1.0513 0.2644 0.1913 0.037 Uiso 1 1 calc R . .
C24 C 1.0072(3) 0.2246(3) 0.08363(19) 0.0347(8) Uani 1 1 d DU . .
H24 H 1.0469 0.1770 0.0744 0.042 Uiso 1 1 calc R . .
C25 C 0.9482(3) 0.2411(3) 0.02722(18) 0.0344(8) Uani 1 1 d DU . .
H25 H 0.9465 0.2043 -0.0203 0.041 Uiso 1 1 calc R . .
C26 C 0.8908(2) 0.3120(2) 0.04007(16) 0.0264(6) Uani 1 1 d DU . .
H26 H 0.8509 0.3245 0.0012 0.032 Uiso 1 1 calc R . .
C31 C 0.7523(2) 0.4654(2) 0.04872(14) 0.0189(5) Uani 1 1 d DU . .
C32 C 0.6423(2) 0.4251(2) 0.03760(15) 0.0219(6) Uani 1 1 d DU . .
H32 H 0.6026 0.3911 0.0733 0.026 Uiso 1 1 calc R . .
C33 C 0.5906(2) 0.4348(2) -0.02564(16) 0.0268(6) Uani 1 1 d DU . .
H33 H 0.5155 0.4077 -0.0329 0.032 Uiso 1 1 calc R . .
C34 C 0.6484(3) 0.4837(2) -0.07813(17) 0.0294(7) Uani 1 1 d DU . .
H34 H 0.6128 0.4897 -0.1214 0.035 Uiso 1 1 calc R . .
C35 C 0.7581(3) 0.5241(2) -0.06753(16) 0.0280(7) Uani 1 1 d DU . .
H35 H 0.7973 0.5580 -0.1034 0.034 Uiso 1 1 calc R . .
C36 C 0.8104(2) 0.5149(2) -0.00471(15) 0.0238(6) Uani 1 1 d DU . .
H36 H 0.8855 0.5422 0.0023 0.029 Uiso 1 1 calc R . .
C41 C 0.9246(2) 0.5851(2) 0.14999(15) 0.0208(6) Uani 1 1 d DU . .
C42 C 1.0313(2) 0.5934(2) 0.15043(17) 0.0306(7) Uani 1 1 d DU . .
H42 H 1.0525 0.5320 0.1424 0.037 Uiso 1 1 calc R . .
C43 C 1.1077(3) 0.6923(3) 0.1627(2) 0.0413(9) Uani 1 1 d DU . .
H43 H 1.1809 0.6984 0.1635 0.050 Uiso 1 1 calc R . .
C44 C 1.0761(3) 0.7813(3) 0.17387(19) 0.0430(9) Uani 1 1 d DU . .
H44 H 1.1280 0.8485 0.1824 0.052 Uiso 1 1 calc R . .
C45 C 0.9699(3) 0.7735(2) 0.17261(18) 0.0375(8) Uani 1 1 d DU . .
H45 H 0.9490 0.8350 0.1802 0.045 Uiso 1 1 calc R . .
C46 C 0.8936(3) 0.6755(2) 0.16018(16) 0.0288(7) Uani 1 1 d DU . .
H46 H 0.8205 0.6699 0.1586 0.035 Uiso 1 1 calc R . .
C51 C 0.4008(2) 0.2865(2) 0.31585(14) 0.0184(5) Uani 1 1 d DU . .
C52 C 0.3866(2) 0.3019(2) 0.38936(15) 0.0221(6) Uani 1 1 d DU . .
C53 C 0.3203(2) 0.3545(2) 0.42149(16) 0.0260(6) Uani 1 1 d DU . .
C54 C 0.2646(3) 0.3978(2) 0.37718(17) 0.0290(7) Uani 1 1 d DU . .
C55 C 0.2777(2) 0.3890(2) 0.30305(16) 0.0257(6) Uani 1 1 d DU . .
C56 C 0.3421(2) 0.3314(2) 0.27449(15) 0.0208(6) Uani 1 1 d DU . .
C57 C 0.3365(4) 0.4555(3) 0.5375(2) 0.0511(11) Uani 1 1 d . . .
H57A H 0.3248 0.4477 0.5881 0.061 Uiso 1 1 calc R . .
H57B H 0.2931 0.4960 0.5209 0.061 Uiso 1 1 calc R . .
H57C H 0.4116 0.4922 0.5338 0.061 Uiso 1 1 calc R . .
C58 C 0.0946(3) 0.3832(4) 0.4160(3) 0.0579(12) Uani 1 1 d . . .
H58A H 0.0511 0.4255 0.4367 0.069 Uiso 1 1 calc R . .
H58B H 0.1010 0.3350 0.4488 0.069 Uiso 1 1 calc R . .
H58C H 0.0609 0.3430 0.3688 0.069 Uiso 1 1 calc R . .
C59 C 0.2515(3) 0.5462(3) 0.2784(2) 0.0382(8) Uani 1 1 d . . .
H59A H 0.2128 0.5718 0.2436 0.046 Uiso 1 1 calc R . .
H59B H 0.3278 0.5805 0.2780 0.046 Uiso 1 1 calc R . .
H59C H 0.2294 0.5621 0.3271 0.046 Uiso 1 1 calc R . .
C61 C 0.3838(2) -0.0144(2) 0.16879(16) 0.0249(6) Uani 1 1 d DU . .
C62 C 0.3770(3) -0.1201(2) 0.15970(18) 0.0307(7) Uani 1 1 d DU . .
H62 H 0.3736 -0.1545 0.2007 0.037 Uiso 1 1 calc R . .
C63 C 0.3751(3) -0.1749(3) 0.0905(2) 0.0421(9) Uani 1 1 d DU . .
H63 H 0.3722 -0.2464 0.0845 0.051 Uiso 1 1 calc R . .
C64 C 0.3773(3) -0.1269(3) 0.0306(2) 0.0466(10) Uani 1 1 d DU . .
H64 H 0.3725 -0.1657 -0.0166 0.056 Uiso 1 1 calc R . .
C65 C 0.3866(3) -0.0224(3) 0.0396(2) 0.0471(10) Uani 1 1 d DU . .
H65 H 0.3899 0.0113 -0.0018 0.057 Uiso 1 1 calc R . .
C66 C 0.3913(3) 0.0350(3) 0.10797(17) 0.0358(8) Uani 1 1 d DU . .
H66 H 0.3996 0.1078 0.1134 0.043 Uiso 1 1 calc R . .
C71 C 0.2416(2) 0.0608(2) 0.25905(16) 0.0211(6) Uani 1 1 d DU . .
C72 C 0.1784(2) 0.0510(2) 0.19595(18) 0.0282(7) Uani 1 1 d DU . .
H72 H 0.2056 0.0411 0.1500 0.034 Uiso 1 1 calc R . .
C73 C 0.0756(3) 0.0556(2) 0.2002(2) 0.0376(8) Uani 1 1 d DU . .
H73 H 0.0327 0.0481 0.1569 0.045 Uiso 1 1 calc R . .
C74 C 0.0350(3) 0.0709(3) 0.2665(2) 0.0397(8) Uani 1 1 d DU . .
H74 H -0.0353 0.0742 0.2688 0.048 Uiso 1 1 calc R . .
C75 C 0.0971(3) 0.0815(3) 0.3290(2) 0.0383(8) Uani 1 1 d DU . .
H75 H 0.0696 0.0921 0.3748 0.046 Uiso 1 1 calc R . .
C76 C 0.2002(2) 0.0766(2) 0.32567(18) 0.0284(6) Uani 1 1 d DU . .
H76 H 0.2426 0.0842 0.3693 0.034 Uiso 1 1 calc R . .
C81 C 0.3921(2) -0.0244(2) 0.32128(15) 0.0225(6) Uani 1 1 d DU . .
C82 C 0.4887(3) -0.0049(3) 0.36006(18) 0.0341(7) Uani 1 1 d DU . .
H82 H 0.5465 0.0545 0.3549 0.041 Uiso 1 1 calc R . .
C83 C 0.5009(3) -0.0719(3) 0.4062(2) 0.0486(10) Uani 1 1 d DU . .
H83 H 0.5668 -0.0576 0.4334 0.058 Uiso 1 1 calc R . .
C84 C 0.4176(3) -0.1597(3) 0.4131(2) 0.0476(10) Uani 1 1 d DU . .
H84 H 0.4274 -0.2068 0.4436 0.057 Uiso 1 1 calc R . .
C85 C 0.3209(3) -0.1789(3) 0.3757(2) 0.0393(8) Uani 1 1 d DU . .
H85 H 0.2632 -0.2380 0.3816 0.047 Uiso 1 1 calc R . .
C86 C 0.3075(3) -0.1116(2) 0.32955(18) 0.0299(7) Uani 1 1 d DU . .
H86 H 0.2408 -0.1251 0.3036 0.036 Uiso 1 1 calc R . .
C98 C 0.7556(4) 0.2481(4) 0.4098(4) 0.0513(13) Uani 0.900(2) 1 d PD A 1
H98A H 0.6795 0.2177 0.4166 0.062 Uiso 0.900(2) 1 calc PR A 1
H98B H 0.7612 0.2885 0.3693 0.062 Uiso 0.900(2) 1 calc PR A 1
Cl1 Cl 0.81912(10) 0.33224(8) 0.48876(6) 0.0511(3) Uani 0.900(2) 1 d PD A 1
Cl2 Cl 0.81038(15) 0.14774(14) 0.38759(10) 0.0952(7) Uani 0.900(2) 1 d PD A 1
C98' C 0.781(6) 0.237(3) 0.403(4) 0.062(3) Uiso 0.100(2) 1 d PD A 2
H98C H 0.7175 0.2553 0.3886 0.074 Uiso 0.100(2) 1 calc PR A 2
H98D H 0.8187 0.2892 0.4456 0.074 Uiso 0.100(2) 1 calc PR A 2
Cl1' Cl 0.8638(10) 0.2522(9) 0.3322(6) 0.062(3) Uiso 0.100(2) 1 d PD A 2
Cl2' Cl 0.7400(10) 0.1145(9) 0.4294(7) 0.062(3) Uiso 0.100(2) 1 d PD A 2
C99 C 0.7648(4) 0.8022(4) 0.0191(2) 0.0665(14) Uani 1 1 d . . .
H99A H 0.7550 0.7710 -0.0330 0.080 Uiso 1 1 calc R . .
H99B H 0.7971 0.7600 0.0458 0.080 Uiso 1 1 calc R . .
Cl3 Cl 0.85121(10) 0.93235(10) 0.03015(8) 0.0790(4) Uani 1 1 d . . .
Cl4 Cl 0.64174(16) 0.79783(11) 0.05086(10) 0.1270(8) Uani 1 1 d . . .

loop_
_atom_site_aniso_label
_atom_site_aniso_U_11
_atom_site_aniso_U_22
_atom_site_aniso_U_33
_atom_site_aniso_U_23
_atom_site_aniso_U_13
_atom_site_aniso_U_12
Pt1 0.01524(5) 0.01513(5) 0.01702(5) 0.00236(4) 0.00243(4) 0.00332(4)
Pt2 0.01612(5) 0.01697(5) 0.01810(5) 0.00479(4) 0.00263(4) 0.00383(4)
P1 0.0161(3) 0.0164(3) 0.0189(3) 0.0037(3) 0.0027(3) 0.0045(3)
P2 0.0182(4) 0.0172(3) 0.0211(3) 0.0050(3) 0.0025(3) 0.0049(3)
N11 0.0222(13) 0.0286(13) 0.0273(13) 0.0039(11) -0.0059(11) 0.0063(11)
N12 0.0236(14) 0.0243(13) 0.0377(16) 0.0009(11) -0.0032(11) 0.0110(11)
N51 0.0288(15) 0.0301(14) 0.0206(12) 0.0064(10) 0.0009(11) 0.0068(11)
N52 0.0347(15) 0.0181(12) 0.0219(12) 0.0056(10) -0.0011(11) 0.0110(11)
O1 0.0300(12) 0.0181(10) 0.0238(11) 0.0014(8) 0.0070(9) 0.0037(9)
O2 0.0218(11) 0.0229(10) 0.0286(11) 0.0071(8) 0.0076(9) 0.0086(8)
O3 0.0250(12) 0.0227(11) 0.0262(12) 0.0016(9) 0.0079(9) -0.0018(9)
O11 0.0290(14) 0.0746(19) 0.0499(16) 0.0209(14) 0.0106(12) 0.0266(14)
O12 0.0399(16) 0.0494(17) 0.098(2) 0.0417(17) -0.0042(16) 0.0140(14)
O13 0.0273(12) 0.0283(11) 0.0248(11) -0.0004(9) -0.0068(9) -0.0018(9)
O14 0.0501(16) 0.0189(11) 0.0318(12) -0.0055(9) 0.0017(11) 0.0062(10)
O15 0.0357(14) 0.0286(12) 0.0495(15) 0.0058(11) 0.0057(11) 0.0187(10)
O16 0.0224(13) 0.0440(15) 0.0630(18) 0.0071(13) 0.0038(12) 0.0030(11)
O17 0.0408(16) 0.0643(18) 0.0355(14) 0.0089(13) -0.0106(12) 0.0153(14)
O51 0.056(2) 0.067(2) 0.101(3) 0.056(2) -0.0464(19) -0.0219(16)
O52 0.0478(16) 0.0301(13) 0.0521(16) 0.0171(12) -0.0105(13) 0.0078(11)
O53 0.0494(15) 0.0368(13) 0.0201(11) 0.0028(9) 0.0109(10) 0.0132(11)
O54 0.0447(15) 0.0400(14) 0.0464(15) 0.0035(11) 0.0160(12) 0.0259(12)
O55 0.0472(15) 0.0329(12) 0.0346(13) 0.0013(10) -0.0077(11) 0.0262(11)
O56 0.0349(14) 0.0503(15) 0.0269(12) 0.0128(11) 0.0094(10) 0.0172(12)
O57 0.0362(14) 0.0355(12) 0.0269(12) 0.0013(10) -0.0092(10) 0.0124(11)
C1 0.0203(14) 0.0203(14) 0.0245(15) -0.0009(11) 0.0021(11) 0.0040(11)
C2 0.040(2) 0.0269(16) 0.0363(18) 0.0034(14) 0.0144(15) 0.0134(14)
C11 0.0168(13) 0.0207(13) 0.0164(13) 0.0041(10) 0.0027(10) 0.0044(10)
C12 0.0207(14) 0.0213(13) 0.0200(13) 0.0061(11) 0.0021(11) 0.0063(11)
C13 0.0241(15) 0.0230(14) 0.0189(14) 0.0028(11) 0.0001(11) 0.0020(12)
C14 0.0300(17) 0.0218(14) 0.0259(15) 0.0006(12) 0.0068(13) 0.0053(12)
C15 0.0243(15) 0.0217(14) 0.0295(16) 0.0022(12) 0.0038(12) 0.0098(12)
C16 0.0197(14) 0.0220(13) 0.0196(13) 0.0022(11) 0.0013(11) 0.0076(11)
C17 0.031(2) 0.047(2) 0.059(3) 0.0145(19) -0.0046(18) -0.0081(17)
C18 0.138(5) 0.040(2) 0.042(2) -0.0024(19) 0.031(3) 0.027(3)
C19 0.060(3) 0.038(2) 0.061(3) 0.0179(19) -0.001(2) 0.022(2)
C21 0.0160(13) 0.0186(13) 0.0261(14) 0.0045(11) 0.0047(11) 0.0050(10)
C22 0.0240(16) 0.0253(15) 0.0274(15) 0.0054(12) 0.0007(12) 0.0087(12)
C23 0.0246(16) 0.0312(17) 0.0407(18) 0.0126(14) 0.0032(14) 0.0129(13)
C24 0.0343(19) 0.0313(17) 0.048(2) 0.0108(15) 0.0162(16) 0.0205(15)
C25 0.043(2) 0.0333(17) 0.0324(17) 0.0045(14) 0.0156(15) 0.0200(16)
C26 0.0291(16) 0.0272(15) 0.0270(15) 0.0059(12) 0.0082(13) 0.0132(13)
C31 0.0211(14) 0.0166(12) 0.0189(13) 0.0019(10) 0.0003(11) 0.0065(10)
C32 0.0213(14) 0.0220(14) 0.0230(14) 0.0030(11) 0.0035(11) 0.0077(11)
C33 0.0215(15) 0.0270(15) 0.0308(16) 0.0005(12) -0.0021(12) 0.0082(12)
C34 0.0348(18) 0.0297(16) 0.0259(16) 0.0040(13) -0.0043(13) 0.0142(14)
C35 0.0331(17) 0.0297(16) 0.0230(15) 0.0097(12) 0.0019(13) 0.0100(13)
C36 0.0192(14) 0.0281(15) 0.0245(15) 0.0076(12) 0.0011(11) 0.0066(12)
C41 0.0245(15) 0.0184(13) 0.0171(13) 0.0059(10) 0.0030(11) 0.0014(11)
C42 0.0233(16) 0.0279(16) 0.0372(18) 0.0117(14) -0.0037(13) 0.0004(13)
C43 0.0256(18) 0.0408(19) 0.049(2) 0.0188(17) -0.0106(16) -0.0065(14)
C44 0.050(2) 0.0247(16) 0.038(2) 0.0080(14) -0.0112(17) -0.0112(15)
C45 0.054(2) 0.0208(15) 0.0311(18) 0.0020(13) 0.0049(16) 0.0032(15)
C46 0.0346(18) 0.0228(15) 0.0278(16) 0.0063(12) 0.0108(14) 0.0052(13)
C51 0.0185(14) 0.0136(12) 0.0210(13) 0.0026(10) 0.0000(10) 0.0020(10)
C52 0.0207(14) 0.0218(14) 0.0244(14) 0.0074(11) 0.0021(11) 0.0058(11)
C53 0.0300(17) 0.0253(15) 0.0218(14) 0.0032(12) 0.0068(12) 0.0073(13)
C54 0.0298(17) 0.0274(16) 0.0323(17) 0.0018(13) 0.0066(13) 0.0139(13)
C55 0.0269(16) 0.0227(14) 0.0285(15) 0.0014(12) -0.0012(12) 0.0109(12)
C56 0.0240(15) 0.0191(13) 0.0188(13) 0.0015(11) 0.0000(11) 0.0071(11)
C57 0.077(3) 0.047(2) 0.0301(19) -0.0041(17) 0.011(2) 0.024(2)
C58 0.035(2) 0.070(3) 0.080(3) 0.016(2) 0.016(2) 0.030(2)
C59 0.042(2) 0.0323(18) 0.047(2) 0.0101(16) 0.0062(17) 0.0194(16)
C61 0.0206(15) 0.0249(14) 0.0240(14) 0.0009(12) 0.0018(12) 0.0009(12)
C62 0.0296(17) 0.0263(15) 0.0340(17) 0.0023(13) 0.0092(14) 0.0061(13)
C63 0.044(2) 0.0316(18) 0.044(2) -0.0078(15) 0.0123(17) 0.0070(16)
C64 0.045(2) 0.051(2) 0.0321(19) -0.0110(16) 0.0112(17) 0.0043(18)
C65 0.054(3) 0.054(2) 0.0279(18) 0.0084(16) 0.0109(17) 0.007(2)
C66 0.045(2) 0.0330(17) 0.0265(16) 0.0057(13) 0.0056(15) 0.0076(16)
C71 0.0177(14) 0.0148(12) 0.0306(15) 0.0073(11) -0.0001(11) 0.0031(10)
C72 0.0280(16) 0.0185(14) 0.0362(17) 0.0074(12) -0.0035(13) 0.0037(12)
C73 0.0258(17) 0.0268(16) 0.059(2) 0.0125(16) -0.0134(16) 0.0057(13)
C74 0.0202(16) 0.0317(18) 0.070(3) 0.0135(17) 0.0020(16) 0.0103(14)
C75 0.0279(18) 0.0358(19) 0.054(2) 0.0106(17) 0.0137(16) 0.0109(15)
C76 0.0211(15) 0.0293(16) 0.0339(17) 0.0048(13) 0.0038(13) 0.0064(12)
C81 0.0239(15) 0.0226(14) 0.0234(14) 0.0072(11) 0.0067(12) 0.0086(12)
C82 0.0305(18) 0.0297(17) 0.042(2) 0.0129(15) -0.0012(15) 0.0071(14)
C83 0.041(2) 0.053(2) 0.057(3) 0.026(2) -0.0103(19) 0.0166(18)
C84 0.056(3) 0.046(2) 0.052(2) 0.0288(19) 0.006(2) 0.0221(19)
C85 0.043(2) 0.0334(18) 0.046(2) 0.0218(16) 0.0132(17) 0.0091(16)
C86 0.0276(17) 0.0273(16) 0.0363(18) 0.0135(13) 0.0042(14) 0.0070(13)
C98 0.049(4) 0.038(2) 0.062(3) 0.010(2) -0.011(2) 0.006(2)
Cl1 0.0656(8) 0.0411(6) 0.0383(6) 0.0117(4) 0.0084(5) 0.0016(5)
Cl2 0.0953(13) 0.0962(12) 0.0976(13) -0.0337(10) -0.0271(10) 0.0620(11)
C99 0.093(4) 0.062(3) 0.045(3) -0.010(2) 0.000(2) 0.034(3)
Cl3 0.0520(7) 0.0756(8) 0.0900(9) -0.0338(7) 0.0109(7) 0.0129(6)
Cl4 0.1474(16) 0.0574(8) 0.1373(15) -0.0075(9) 0.0948(13) -0.0233(9)

loop_
_atom_type_symbol
_atom_type_description
_atom_type_scat_dispersion_real
_atom_type_scat_dispersion_imag
_atom_type_scat_source
C C 0.0033 0.0016 'International Tables Vol C Tables 4.2.6.8 and 6.1.1.4'
H H 0.0000 0.0000 'International Tables Vol C Tables 4.2.6.8 and 6.1.1.4'
N N 0.0061 0.0033 'International Tables Vol C Tables 4.2.6.8 and 6.1.1.4'
O O 0.0106 0.0060 'International Tables Vol C Tables 4.2.6.8 and 6.1.1.4'
P P 0.1023 0.0942 'International Tables Vol C Tables 4.2.6.8 and 6.1.1.4'
Pt Pt -1.7033 8.3905 'International Tables Vol C Tables 4.2.6.8 and 6.1.1.4'
Cl Cl 0.1484 0.1585 'International Tables Vol C Tables 4.2.6.8 and 6.1.1.4'

loop_
_geom_angle_atom_site_label_1
_geom_angle_atom_site_label_2
_geom_angle_atom_site_label_3
_geom_angle
_geom_angle_publ_flag
C11 Pt1 O3 89.84(10) y
C11 Pt1 O1 178.20(10) y
O3 Pt1 O1 90.20(8) y
C11 Pt1 P1 94.06(8) y
O3 Pt1 P1 175.58(7) y
O1 Pt1 P1 85.84(6) y
C51 Pt2 O3 89.35(10) y
C51 Pt2 O2 176.83(10) y
O3 Pt2 O2 87.98(9) y
C51 Pt2 P2 92.47(8) y
O3 Pt2 P2 175.97(7) y
O2 Pt2 P2 90.09(6) y
C31 P1 C21 107.29(13) y
C31 P1 C41 102.12(12) y
C21 P1 C41 104.29(13) y
C31 P1 Pt1 115.10(9) y
C21 P1 Pt1 108.90(9) y
C41 P1 Pt1 118.15(9) y
C81 P2 C61 104.57(13) y
C81 P2 C71 104.68(13) y
C61 P2 C71 104.43(14) y
C81 P2 Pt2 113.64(10) y
C61 P2 Pt2 112.13(10) y
C71 P2 Pt2 116.27(9) y
O12 N11 O11 122.9(3) ?
O12 N11 C12 118.1(3) ?
O11 N11 C12 118.8(3) ?
O17 N12 O16 125.4(3) ?
O17 N12 C16 117.5(3) ?
O16 N12 C16 117.1(3) ?
O51 N51 O52 122.8(3) ?
O51 N51 C52 118.2(3) ?
O52 N51 C52 118.9(3) ?
O56 N52 O57 123.7(3) ?
O56 N52 C56 119.2(3) ?
O57 N52 C56 117.1(3) ?
C1 O1 Pt1 127.61(18) y
C1 O2 Pt2 122.32(18) y
Pt1 O3 Pt2 120.04(11) y
C13 O13 C17 114.9(2) ?
C14 O14 C18 114.1(3) ?
C15 O15 C19 116.2(3) ?
C53 O53 C57 115.7(3) ?
C54 O54 C58 113.5(3) ?
C55 O55 C59 114.9(3) ?
O2 C1 O1 126.0(3) y
O2 C1 C2 116.3(3) y
O1 C1 C2 117.7(3) y
C16 C11 C12 111.9(2) y
C16 C11 Pt1 123.4(2) ?
C12 C11 Pt1 124.8(2) ?
C13 C12 C11 125.2(3) ?
C13 C12 N11 116.1(3) ?
C11 C12 N11 118.7(2) ?
O13 C13 C12 119.5(3) ?
O13 C13 C14 121.0(3) ?
C12 C13 C14 119.3(3) ?
O14 C14 C15 120.9(3) ?
O14 C14 C13 120.3(3) ?
C15 C14 C13 118.8(3) ?
O15 C15 C14 122.4(3) ?
O15 C15 C16 118.4(3) ?
C14 C15 C16 119.0(3) ?
C15 C16 C11 125.8(3) ?
C15 C16 N12 115.0(2) ?
C11 C16 N12 119.2(2) ?
C26 C21 C22 119.6(3) ?
C26 C21 P1 122.8(2) ?
C22 C21 P1 117.7(2) ?
C23 C22 C21 120.2(3) ?
C24 C23 C22 119.7(3) ?
C23 C24 C25 121.0(3) ?
C24 C25 C26 119.9(3) ?
C21 C26 C25 119.5(3) ?
C32 C31 C36 119.5(3) ?
C32 C31 P1 120.8(2) ?
C36 C31 P1 119.7(2) ?
C33 C32 C31 120.0(3) ?
C34 C33 C32 120.2(3) ?
C33 C34 C35 120.2(3) ?
C36 C35 C34 120.1(3) ?
C35 C36 C31 120.0(3) ?
C42 C41 C46 120.0(3) ?
C42 C41 P1 121.8(2) ?
C46 C41 P1 118.1(2) ?
C41 C42 C43 119.8(3) ?
C44 C43 C42 119.7(3) ?
C45 C44 C43 120.7(3) ?
C44 C45 C46 119.9(3) ?
C45 C46 C41 119.9(3) ?
C52 C51 C56 113.5(3) y
C52 C51 Pt2 121.8(2) ?
C56 C51 Pt2 124.7(2) ?
C51 C52 C53 125.4(3) ?
C51 C52 N51 118.6(2) ?
C53 C52 N51 116.0(2) ?
O53 C53 C52 118.3(3) ?
O53 C53 C54 123.4(3) ?
C52 C53 C54 118.1(3) ?
O54 C54 C53 120.2(3) ?
O54 C54 C55 120.0(3) ?
C53 C54 C55 119.9(3) ?
O55 C55 C56 119.8(3) ?
O55 C55 C54 121.7(3) ?
C56 C55 C54 118.5(3) ?
C55 C56 C51 124.5(3) ?
C55 C56 N52 117.5(2) ?
C51 C56 N52 118.0(2) ?
C66 C61 C62 119.0(3) ?
C66 C61 P2 118.9(2) ?
C62 C61 P2 122.1(2) ?
C63 C62 C61 119.8(3) ?
C64 C63 C62 120.8(3) ?
C65 C64 C63 119.5(3) ?
C64 C65 C66 121.1(3) ?
C65 C66 C61 119.8(3) ?
C72 C71 C76 118.7(3) ?
C72 C71 P2 122.1(2) ?
C76 C71 P2 119.2(2) ?
C73 C72 C71 120.0(3) ?
C74 C73 C72 120.9(3) ?
C75 C74 C73 119.4(3) ?
C74 C75 C76 120.3(3) ?
C71 C76 C75 120.6(3) ?
C82 C81 C86 119.5(3) ?
C82 C81 P2 119.6(2) ?
C86 C81 P2 120.9(2) ?
C83 C82 C81 120.0(3) ?
C82 C83 C84 120.4(3) ?
C85 C84 C83 120.1(3) ?
C84 C85 C86 119.9(3) ?
C85 C86 C81 120.1(3) ?
Cl2 C98 Cl1 111.7(3) ?
Cl1' C98' Cl2' 117.4(18) ?
Cl4 C99 Cl3 111.4(2) ?

loop_
_geom_bond_atom_site_label_1
_geom_bond_atom_site_label_2
_geom_bond_distance
_geom_bond_publ_flag
Pt1 C11 1.984(3) y
Pt1 O3 2.063(2) y
Pt1 O1 2.1162(19) y
Pt1 P1 2.2192(7) y
Pt2 C51 1.985(3) y
Pt2 O3 2.069(2) y
Pt2 O2 2.0890(19) y
Pt2 P2 2.2069(7) y
P1 C31 1.814(3) y
P1 C21 1.816(3) y
P1 C41 1.830(3) y
P2 C81 1.815(3) y
P2 C61 1.819(3) y
P2 C71 1.829(3) y
N11 O12 1.211(3) ?
N11 O11 1.212(3) ?
N11 C12 1.468(4) ?
N12 O17 1.215(3) ?
N12 O16 1.225(3) ?
N12 C16 1.467(4) ?
N51 O51 1.193(4) ?
N51 O52 1.205(3) ?
N51 C52 1.478(4) ?
N52 O56 1.226(3) ?
N52 O57 1.231(3) ?
N52 C56 1.472(4) ?
O1 C1 1.271(3) y
O2 C1 1.254(3) y
O13 C13 1.367(3) ?
O13 C17 1.435(4) ?
O14 C14 1.375(4) ?
O14 C18 1.412(4) ?
O15 C15 1.364(3) ?
O15 C19 1.436(4) ?
O53 C53 1.364(3) ?
O53 C57 1.419(4) ?
O54 C54 1.379(4) ?
O54 C58 1.436(5) ?
O55 C55 1.361(3) ?
O55 C59 1.450(4) ?
C1 C2 1.500(4) ?
C11 C16 1.404(4) ?
C11 C12 1.407(4) ?
C12 C13 1.392(4) ?
C13 C14 1.399(4) ?
C14 C15 1.388(4) ?
C15 C16 1.391(4) ?
C21 C26 1.393(4) ?
C21 C22 1.396(4) ?
C22 C23 1.387(4) ?
C23 C24 1.373(5) ?
C24 C25 1.378(5) ?
C25 C26 1.397(4) ?
C31 C32 1.393(4) ?
C31 C36 1.407(4) ?
C32 C33 1.391(4) ?
C33 C34 1.388(4) ?
C34 C35 1.389(4) ?
C35 C36 1.385(4) ?
C41 C42 1.387(4) ?
C41 C46 1.397(4) ?
C42 C43 1.399(4) ?
C43 C44 1.386(5) ?
C44 C45 1.381(5) ?
C45 C46 1.389(4) ?
C51 C52 1.387(4) ?
C51 C56 1.401(4) ?
C52 C53 1.392(4) ?
C53 C54 1.394(4) ?
C54 C55 1.395(4) ?
C55 C56 1.393(4) ?
C61 C66 1.394(4) ?
C61 C62 1.395(4) ?
C62 C63 1.391(4) ?
C63 C64 1.373(5) ?
C64 C65 1.371(5) ?
C65 C66 1.386(5) ?
C71 C72 1.392(4) ?
C71 C76 1.392(4) ?
C72 C73 1.390(4) ?
C73 C74 1.381(5) ?
C74 C75 1.373(5) ?
C75 C76 1.393(4) ?
C81 C82 1.385(4) ?
C81 C86 1.397(4) ?
C82 C83 1.382(4) ?
C83 C84 1.385(5) ?
C84 C85 1.376(5) ?
C85 C86 1.389(4) ?
C98 Cl2 1.735(5) ?
C98 Cl1 1.742(7) ?
C98' Cl1' 1.74(2) ?
C98' Cl2' 1.743(19) ?
C99 Cl4 1.744(5) ?
C99 Cl3 1.771(5) ?
